data_8107202
loop_
_publ_author_name
'Chen, Hai-Lin'
'Huang, Xiu-Xiang'
'Lan, Jian-Jing'
'Yao, Dong-Mei'
'Wang, Yan-Ping'
'Liu, Qiu-Ping'

_publ_section_title
;
 Synthesis and crystal structure of
 poly[aqua(\m4-(1R,2S,4R)-4-hydroxy-1-((7-hydroxy-3-(4-hydroxy-3-sulfonatophenyl)-4-oxo-4H-chromen-8-yl)methyl)pyrrolidin-1-ium-2-carboxylate-\k4
 O:O&#x2032;:O&#x2033;:O&#x2034;)sodium(I)] monohydrate, C21H22NNaO12S
;
_journal_issue 4
_journal_name_full 'Zeitschrift f\"ur Kristallographie - New Crystal Structures'
_journal_page_first 733
_journal_page_last 735
_journal_paper_doi 10.1515/ncrs-2022-0208
_journal_volume 237
_journal_year 2022
_chemical_absolute_configuration ad
_chemical_formula_moiety 'C21 H20 N Na O11 S, H2 O'
_chemical_formula_sum 'C21 H22 N Na O12 S'
_chemical_formula_weight 535.44
_space_group_crystal_system orthorhombic
_space_group_IT_number 19
_space_group_name_Hall 'P 2ac 2ab'
_space_group_name_H-M_alt 'P 21 21 21'
_atom_sites_solution_hydrogens mixed
_cell_angle_alpha 90
_cell_angle_beta 90
_cell_angle_gamma 90
_cell_formula_units_Z 4
_cell_length_a 7.68500(10)
_cell_length_b 10.80300(10)
_cell_length_c 25.9262(2)
_cell_measurement_reflns_used 10749
_cell_measurement_temperature 100.0(4)
_cell_measurement_theta_max 75.5730
_cell_measurement_theta_min 1.6880
_cell_volume 2152.42(4)
_computing_cell_refinement 'CrysAlisPro 1.171.41.64a (Rigaku OD, 2020)[1]'
_computing_data_collection 'CrysAlisPro 1.171.41.64a (Rigaku OD, 2020)[1]'
_computing_data_reduction 'CrysAlisPro 1.171.41.64a (Rigaku OD, 2020)[1]'
_computing_molecular_graphics 'Diamond 3.2 [2]'
_computing_publication_material 'SHELXL 2018/3 (Sheldrick, 2015)[3]'
_computing_structure_refinement 'SHELXL 2018/3 (Sheldrick, 2015)[3]'
_computing_structure_solution 'SHELXT 2018/2 (Sheldrick, 2018)[4]'
_diffrn_ambient_environment N~2~
_diffrn_ambient_temperature 100.0(4)
_diffrn_detector 'Hybrid Pixel Array Detector'
_diffrn_detector_area_resol_mean 10.0000
_diffrn_detector_type HyPix
_diffrn_measured_fraction_theta_full 0.996
_diffrn_measured_fraction_theta_max 0.989
_diffrn_measurement_details
;
List of Runs (angles in degrees, time in seconds):

  # Type    Start    End  Width  t~exp~   \w     \q     \k     \f   Frames
--------------------------------------------------------------------------
  1  \w     21.00  68.00   0.50    0.05    --   39.20  57.00 -90.00   94
  2  \w     77.00 103.00   0.50    0.05    --   39.20  57.00 -90.00   52
  3  \w     79.00 170.00   0.50    0.05    --  111.82  32.00 118.00  182
  4  \w     38.00  65.00   0.50    0.05    --  111.82 -61.00  90.00   54
  5  \w     38.00  72.00   0.50    0.05    --  111.82 -77.00 -60.00   68
  6  \w     44.00  96.00   0.50    0.05    --  111.82 -77.00-120.00  104
  7  \w     45.00 100.00   0.50    0.05    --  111.82 -77.00-180.00  110
  8  \w     38.00  63.00   0.50    0.05    --  111.82 -61.00-150.00   50
  9  \w     40.00  65.00   0.50    0.05    --  111.82 -61.00-120.00   50
 10  \w     42.00  67.00   0.50    0.05    --  111.82 -61.00 -60.00   50
 11  \w     38.00  63.00   0.50    0.05    --  111.82 -61.00  30.00   50
 12  \w     42.00  67.00   0.50    0.05    --  111.82 -61.00  60.00   50
 13  \w     44.00 123.00   0.50    0.05    --  111.82-139.00  94.00  158
 14  \w     49.00  75.00   0.50    0.05    --  111.82 -90.00 156.00   52
 15  \w     32.00  58.00   0.50    0.05    --  111.82 -94.00 150.00   52
 16  \w    -39.00  66.00   0.50    0.05    --   39.20 -90.00 156.00  210
 17  \w    103.00 128.00   0.50    0.05    --  111.82  90.00 -88.00   50
 18  \w     90.00 115.00   0.50    0.05    --  111.82 111.00-150.00   50
 19  \w    139.00 169.00   0.50    0.05    --  111.82 111.00-150.00   60
 20  \w    115.00 146.00   0.50    0.05    --  111.82 179.00   0.00   62
 21  \w     58.00  84.00   0.50    0.05    --  111.82 179.00   0.00   52
 22  \w     42.00 134.00   0.50    0.05    --  111.82 179.00  90.00  184
 23  \w    -33.00   3.00   0.50    0.05    --  -62.00  32.00 118.00   72
 24  \w   -104.00 -79.00   0.50    0.05    --  -62.00-139.00  94.00   50
 25  \w   -138.00 -84.00   0.50    0.05    --  -62.00-130.00 -91.00  108
 26  \w    -19.00   7.00   0.50    0.05    --  -62.00  15.00-150.00   52
;
_diffrn_measurement_device 'four-circle diffractometer'
_diffrn_measurement_device_type 'ROD, Synergy Custom DW system, HyPix'
_diffrn_measurement_method '\w scans'
_diffrn_orient_matrix_type 'CrysAlisPro convention (1999,Acta A55,543-557)'
_diffrn_orient_matrix_UB_11 0.1516010000
_diffrn_orient_matrix_UB_12 0.0817082000
_diffrn_orient_matrix_UB_13 0.0188370000
_diffrn_orient_matrix_UB_21 0.1026561000
_diffrn_orient_matrix_UB_22 -0.1167713000
_diffrn_orient_matrix_UB_23 0.0153465000
_diffrn_orient_matrix_UB_31 0.0816105000
_diffrn_orient_matrix_UB_32 -0.0046973000
_diffrn_orient_matrix_UB_33 -0.0542348000
_diffrn_radiation_monochromator mirror
_diffrn_radiation_probe x-ray
_diffrn_radiation_type 'Cu K\a'
_diffrn_radiation_wavelength 1.54184
_diffrn_reflns_av_R_equivalents 0.0210
_diffrn_reflns_av_unetI/netI 0.0200
_diffrn_reflns_Laue_measured_fraction_full 0.996
_diffrn_reflns_Laue_measured_fraction_max 0.989
_diffrn_reflns_limit_h_max 9
_diffrn_reflns_limit_h_min -8
_diffrn_reflns_limit_k_max 13
_diffrn_reflns_limit_k_min -13
_diffrn_reflns_limit_l_max 25
_diffrn_reflns_limit_l_min -32
_diffrn_reflns_number 12136
_diffrn_reflns_point_group_measured_fraction_full 0.997
_diffrn_reflns_point_group_measured_fraction_max 0.976
_diffrn_reflns_theta_full 67.684
_diffrn_reflns_theta_max 75.811
_diffrn_reflns_theta_min 4.434
_diffrn_source 'Rotating-anode X-ray tube'
_diffrn_source_type 'Rigaku (Cu) X-ray Source'
_exptl_absorpt_coefficient_mu 2.199
_exptl_absorpt_correction_T_max 1.00000
_exptl_absorpt_correction_T_min 0.81698
_exptl_absorpt_correction_type multi-scan
_exptl_absorpt_process_details
;
CrysAlisPro 1.171.41.64a (Rigaku Oxford Diffraction, 2020)
Empirical absorption correction using spherical harmonics,
 implemented in SCALE3 ABSPACK scaling algorithm.
;
_exptl_crystal_colour 'clear light colourless'
_exptl_crystal_colour_lustre clear
_exptl_crystal_colour_modifier light
_exptl_crystal_colour_primary colourless
_exptl_crystal_density_diffrn 1.652
_exptl_crystal_description block
_exptl_crystal_F_000 1112
_exptl_crystal_size_max 0.19
_exptl_crystal_size_mid 0.15
_exptl_crystal_size_min 0.13
_refine_diff_density_max 0.221
_refine_diff_density_min -0.250
_refine_diff_density_rms 0.047
_refine_ls_abs_structure_details
;
 Flack x determined using 1794 quotients [(I+)-(I-)]/[(I+)+(I-)]
 (Parsons, Flack and Wagner, Acta Cryst. B69 (2013) 249-259).
;
_refine_ls_abs_structure_Flack 0.020(9)
_refine_ls_extinction_coef .
_refine_ls_extinction_method none
_refine_ls_goodness_of_fit_ref 1.072
_refine_ls_hydrogen_treatment mixed
_refine_ls_matrix_type full
_refine_ls_number_parameters 335
_refine_ls_number_reflns 4386
_refine_ls_number_restraints 0
_refine_ls_restrained_S_all 1.072
_refine_ls_R_factor_all 0.0311
_refine_ls_R_factor_gt 0.0309
_refine_ls_shift/su_max 0.001
_refine_ls_shift/su_mean 0.000
_refine_ls_structure_factor_coef Fsqd
_refine_ls_weighting_details 'w=1/[\s^2^(Fo^2^)+(0.0403P)^2^+1.0352P] where P=(Fo^2^+2Fc^2^)/3'
_refine_ls_weighting_scheme calc
_refine_ls_wR_factor_gt 0.0817
_refine_ls_wR_factor_ref 0.0818
_reflns_Friedel_coverage 0.718
_reflns_Friedel_fraction_full 0.999
_reflns_Friedel_fraction_max 0.959
_reflns_number_gt 4356
_reflns_number_total 4386
_reflns_threshold_expression 'I > 2\s(I)'
_cod_data_source_file suppl_j_ncrs-2022-0208_suppl.cif
_cod_data_source_block chl-ljx-100k
_cod_database_code 8107202
_shelx_space_group_comment
;
The symmetry employed for this shelxl refinement is uniquely defined
by the following loop, which should always be used as a source of
symmetry information in preference to the above space-group names.
They are only intended as comments.
;
_shelx_estimated_absorpt_t_max 0.763
_shelx_estimated_absorpt_t_min 0.680
_olex2_refinement_description
;
1. Fixed Uiso
 At 1.2 times of:
  All H(H) groups, All C(H) groups, All C(H,H) groups
 At 1.5 times of:
  All O(H) groups, All O(H,H) groups
2. Uiso/Uaniso restraints and constraints
Uanis(Na1) = Uanis(Na1A)
3. Others
 Sof(Na1A)=1-FVAR(1)
 Sof(Na1)=FVAR(1)
4.a Riding coordinates:
 O11(H11A,H11B), O12(H12A,H12B)
4.b Ternary CH refined with riding coordinates:
 N1(H1A), C17(H17), C19(H19)
4.c Secondary CH2 refined with riding coordinates:
 C16(H16A,H16B), C18(H18A,H18B), C20(H20A,H20B)
4.d Aromatic/amide H refined with riding coordinates:
 C2(H2), C3(H3), C9(H9), C11(H11), C14(H14), C15(H15)
4.e Idealised tetrahedral OH refined as rotating group:
 O1(H1), O4(H4), O8(H8)
;
_olex2_submission_special_instructions 'No special instructions were received'
_oxdiff_exptl_absorpt_empirical_details
;
Empirical correction (ABSPACK) includes:
- Absorption correction using spherical harmonics
- Frame scaling
;
_oxdiff_exptl_absorpt_empirical_full_max 1.257
_oxdiff_exptl_absorpt_empirical_full_min 0.853

loop_
_space_group_symop_operation_xyz
'x, y, z'
'-x+1/2, -y, z+1/2'
'-x, y+1/2, -z+1/2'
'x+1/2, -y+1/2, -z'

loop_
_atom_site_label
_atom_site_type_symbol
_atom_site_fract_x
_atom_site_fract_y
_atom_site_fract_z
_atom_site_U_iso_or_equiv
_atom_site_adp_type
_atom_site_occupancy
_atom_site_site_symmetry_order
_atom_site_calc_flag
_atom_site_refinement_flags_posn
_atom_site_refinement_flags_adp
_atom_site_refinement_flags_occupancy
_atom_site_disorder_assembly
_atom_site_disorder_group
S1 S 0.57877(8) 1.08139(6) 0.58175(3) 0.02550(15) Uani 1 1 d . . . . .
O1 O 0.7463(3) 0.47611(19) 0.23022(7) 0.0286(4) Uani 1 1 d . . . . .
H1 H 0.787942 0.512351 0.204348 0.043 Uiso 1 1 calc R U . . .
O2 O 0.8515(3) 0.87833(18) 0.40909(7) 0.0276(4) Uani 1 1 d . . . . .
O3 O 0.5893(2) 0.54869(17) 0.40125(7) 0.0239(4) Uani 1 1 d . . . . .
O4 O 0.7040(3) 0.8824(2) 0.65896(7) 0.0294(4) Uani 1 1 d . . . . .
H4 H 0.673745 0.956861 0.661412 0.044 Uiso 1 1 calc R U . . .
O5 O 0.6809(3) 1.1576(2) 0.54750(11) 0.0471(6) Uani 1 1 d . . . . .
O6 O 0.3944(2) 1.0892(2) 0.57065(9) 0.0338(5) Uani 1 1 d . . . . .
O7 O 0.6172(3) 1.1030(2) 0.63621(9) 0.0438(6) Uani 1 1 d . . . . .
O8 O 0.6169(3) 0.1521(2) 0.24948(7) 0.0340(5) Uani 1 1 d . . . . .
H8 H 0.676190 0.171327 0.223466 0.051 Uiso 1 1 calc R U . . .
O9 O 0.5580(3) 0.2432(2) 0.44122(7) 0.0351(5) Uani 1 1 d . . . . .
O10 O 0.3575(3) 0.09911(18) 0.42274(7) 0.0282(4) Uani 1 1 d . . . . .
O11 O 0.4541(3) 0.4166(3) 0.52979(10) 0.0468(6) Uani 1 1 d . . . . .
H11A H 0.510741 0.399618 0.558412 0.070 Uiso 1 1 d R U . A .
H11B H 0.413711 0.481578 0.546422 0.070 Uiso 1 1 d R U . . .
N1 N 0.6433(3) 0.2934(2) 0.34493(8) 0.0215(4) Uani 1 1 d . . . . .
H1A H 0.684130 0.323801 0.379306 0.035(9) Uiso 1 1 calc R . . . .
C1 C 0.7489(3) 0.5534(3) 0.27112(10) 0.0240(5) Uani 1 1 d . . . . .
C2 C 0.8322(4) 0.6699(3) 0.26934(10) 0.0262(5) Uani 1 1 d . . . . .
H2 H 0.883529 0.697815 0.238094 0.031 Uiso 1 1 calc R U . . .
C3 C 0.8392(3) 0.7429(3) 0.31259(10) 0.0251(5) Uani 1 1 d . . . . .
H3 H 0.897340 0.820425 0.310994 0.030 Uiso 1 1 calc R U . . .
C4 C 0.7618(3) 0.7052(2) 0.35946(10) 0.0226(5) Uani 1 1 d . . . . .
C5 C 0.6740(3) 0.5923(3) 0.35862(10) 0.0225(5) Uani 1 1 d . . . . .
C6 C 0.6641(3) 0.5147(3) 0.31557(10) 0.0221(5) Uani 1 1 d . . . . .
C7 C 0.7752(3) 0.7769(3) 0.40717(10) 0.0235(5) Uani 1 1 d . . . . .
C8 C 0.6946(3) 0.7183(3) 0.45212(10) 0.0246(5) Uani 1 1 d . . . . .
C9 C 0.6072(3) 0.6109(3) 0.44585(10) 0.0261(6) Uani 1 1 d . . . . .
H9 H 0.553693 0.576261 0.475559 0.031 Uiso 1 1 calc R U . . .
C10 C 0.7030(3) 0.7688(3) 0.50536(10) 0.0237(5) Uani 1 1 d . . . . .
C11 C 0.6487(3) 0.8873(3) 0.51764(10) 0.0250(5) Uani 1 1 d . . . . .
H11 H 0.611995 0.941684 0.490995 0.030 Uiso 1 1 calc R U . . .
C12 C 0.6473(3) 0.9278(3) 0.56894(9) 0.0231(5) Uani 1 1 d . . . . .
C13 C 0.7020(3) 0.8478(3) 0.60870(10) 0.0235(5) Uani 1 1 d . . . . .
C14 C 0.7577(4) 0.7302(3) 0.59613(10) 0.0253(5) Uani 1 1 d . . . . .
H14 H 0.796583 0.676006 0.622571 0.030 Uiso 1 1 calc R U . . .
C15 C 0.7575(3) 0.6905(3) 0.54538(10) 0.0245(5) Uani 1 1 d . . . . .
H15 H 0.794889 0.608796 0.537510 0.029 Uiso 1 1 calc R U . . .
C16 C 0.5549(3) 0.3997(3) 0.31741(10) 0.0241(5) Uani 1 1 d . . . . .
H16A H 0.526839 0.373901 0.281719 0.029 Uiso 1 1 calc R U . . .
H16B H 0.443935 0.418681 0.335143 0.029 Uiso 1 1 calc R U . . .
C17 C 0.5184(3) 0.1853(3) 0.35387(9) 0.0234(5) Uani 1 1 d . . . . .
H17 H 0.409794 0.197456 0.333227 0.028 Uiso 1 1 calc R U . . .
C18 C 0.6173(4) 0.0720(3) 0.33422(10) 0.0260(5) Uani 1 1 d . . . . .
H18A H 0.689775 0.035148 0.361808 0.035(9) Uiso 1 1 calc R . . . .
H18B H 0.536391 0.008292 0.320844 0.041 Uiso 1 1 calc R U . . .
C19 C 0.7296(4) 0.1249(3) 0.29125(10) 0.0265(5) Uani 1 1 d . . . . .
H19 H 0.825174 0.067078 0.281034 0.032 Uiso 1 1 calc R U . . .
C20 C 0.7992(3) 0.2428(3) 0.31594(10) 0.0242(5) Uani 1 1 d . . . . .
H20A H 0.896474 0.224312 0.339776 0.016(7) Uiso 1 1 calc R . . . .
H20B H 0.839792 0.302040 0.289414 0.020 Uiso 1 1 calc R U . . .
C21 C 0.4740(3) 0.1766(3) 0.41114(10) 0.0245(5) Uani 1 1 d . . . . .
Na1 Na 0.7198(2) 0.33397(18) 0.50240(6) 0.0272(3) Uani 0.605(2) 1 d . . P A 1
Na1A Na 0.8296(4) 0.2694(3) 0.49229(9) 0.0272(3) Uani 0.395(2) 1 d . . P A 2
O12 O 0.8998(3) 0.53901(19) 0.14507(7) 0.0305(4) Uani 1 1 d . . . . .
H12A H 0.822199 0.562859 0.123928 0.046 Uiso 1 1 d R U . . .
H12B H 0.955649 0.484429 0.128218 0.046 Uiso 1 1 d R U . . .

loop_
_atom_site_aniso_label
_atom_site_aniso_U_11
_atom_site_aniso_U_22
_atom_site_aniso_U_33
_atom_site_aniso_U_23
_atom_site_aniso_U_13
_atom_site_aniso_U_12
S1 0.0169(3) 0.0294(3) 0.0302(3) 0.0025(3) 0.0040(2) 0.0018(2)
O1 0.0296(10) 0.0353(10) 0.0210(8) -0.0005(7) 0.0016(8) -0.0031(8)
O2 0.0266(10) 0.0293(9) 0.0267(9) -0.0004(7) -0.0005(8) -0.0003(8)
O3 0.0177(9) 0.0336(10) 0.0205(8) 0.0018(7) 0.0021(7) -0.0015(8)
O4 0.0303(10) 0.0383(11) 0.0194(9) 0.0015(8) -0.0004(8) -0.0025(8)
O5 0.0361(12) 0.0351(12) 0.0702(16) 0.0104(11) 0.0212(12) -0.0048(10)
O6 0.0175(9) 0.0348(10) 0.0492(12) 0.0033(9) 0.0014(8) 0.0030(8)
O7 0.0489(14) 0.0440(13) 0.0384(12) -0.0123(10) -0.0090(10) 0.0203(11)
O8 0.0271(10) 0.0563(13) 0.0185(9) -0.0037(9) -0.0011(8) -0.0054(10)
O9 0.0345(12) 0.0495(13) 0.0213(9) -0.0063(8) 0.0006(8) -0.0154(10)
O10 0.0267(9) 0.0339(10) 0.0239(9) 0.0014(8) 0.0050(8) -0.0062(8)
O11 0.0377(12) 0.0523(14) 0.0503(14) -0.0172(11) 0.0089(11) -0.0044(11)
N1 0.0170(9) 0.0285(11) 0.0191(10) 0.0000(8) -0.0014(8) -0.0012(9)
C1 0.0188(12) 0.0316(13) 0.0215(11) 0.0005(10) -0.0026(10) 0.0028(10)
C2 0.0205(12) 0.0356(14) 0.0226(12) 0.0033(11) 0.0024(10) 0.0004(11)
C3 0.0193(12) 0.0304(13) 0.0256(13) 0.0035(10) 0.0006(10) 0.0003(10)
C4 0.0168(11) 0.0295(12) 0.0217(11) 0.0014(10) 0.0001(9) 0.0034(10)
C5 0.0138(11) 0.0313(13) 0.0225(11) 0.0043(10) -0.0004(9) 0.0048(10)
C6 0.0147(12) 0.0286(13) 0.0231(12) 0.0011(10) -0.0019(10) 0.0018(10)
C7 0.0168(11) 0.0295(13) 0.0242(12) 0.0016(10) -0.0011(9) 0.0054(10)
C8 0.0156(11) 0.0361(14) 0.0222(12) 0.0002(11) -0.0007(9) 0.0053(10)
C9 0.0170(12) 0.0406(15) 0.0205(12) 0.0011(10) 0.0004(9) 0.0000(11)
C10 0.0141(11) 0.0344(14) 0.0224(12) 0.0003(11) 0.0012(9) 0.0002(10)
C11 0.0159(11) 0.0370(15) 0.0220(12) 0.0044(10) 0.0022(10) 0.0031(10)
C12 0.0152(11) 0.0321(13) 0.0220(12) 0.0022(10) 0.0032(9) 0.0001(10)
C13 0.0175(12) 0.0331(13) 0.0198(11) 0.0026(10) 0.0012(9) -0.0052(10)
C14 0.0203(12) 0.0320(13) 0.0236(12) 0.0074(10) -0.0020(10) -0.0028(11)
C15 0.0177(11) 0.0292(13) 0.0266(12) -0.0002(10) 0.0002(10) -0.0006(10)
C16 0.0168(12) 0.0318(14) 0.0237(12) 0.0023(10) -0.0016(10) 0.0004(10)
C17 0.0207(12) 0.0296(13) 0.0199(11) -0.0009(10) -0.0001(9) -0.0047(11)
C18 0.0231(12) 0.0312(13) 0.0238(12) -0.0025(11) 0.0012(10) -0.0027(11)
C19 0.0211(12) 0.0354(14) 0.0230(12) -0.0026(10) 0.0018(10) -0.0003(11)
C20 0.0174(12) 0.0296(13) 0.0255(12) 0.0002(10) 0.0023(10) 0.0008(10)
C21 0.0226(12) 0.0317(13) 0.0193(11) 0.0006(10) 0.0003(10) -0.0013(11)
Na1 0.0264(7) 0.0366(8) 0.0186(6) 0.0022(6) -0.0029(6) -0.0069(6)
Na1A 0.0264(7) 0.0366(8) 0.0186(6) 0.0022(6) -0.0029(6) -0.0069(6)
O12 0.0315(11) 0.0349(10) 0.0252(9) -0.0029(8) -0.0004(8) 0.0011(9)

loop_
_atom_type_symbol
_atom_type_description
_atom_type_scat_dispersion_real
_atom_type_scat_dispersion_imag
_atom_type_scat_source
C C 0.0181 0.0091 'International Tables Vol C Tables 4.2.6.8 and 6.1.1.4'
H H 0.0000 0.0000 'International Tables Vol C Tables 4.2.6.8 and 6.1.1.4'
N N 0.0311 0.0180 'International Tables Vol C Tables 4.2.6.8 and 6.1.1.4'
Na Na 0.1353 0.1239 'International Tables Vol C Tables 4.2.6.8 and 6.1.1.4'
O O 0.0492 0.0322 'International Tables Vol C Tables 4.2.6.8 and 6.1.1.4'
S S 0.3331 0.5567 'International Tables Vol C Tables 4.2.6.8 and 6.1.1.4'

loop_
_geom_angle_atom_site_label_1
_geom_angle_atom_site_label_2
_geom_angle_atom_site_label_3
_geom_angle
_geom_angle_site_symmetry_1
_geom_angle_site_symmetry_3
O5 S1 O6 112.13(15) . .
O5 S1 O7 113.17(17) . .
O5 S1 C12 104.91(13) . .
O5 S1 Na1A 70.38(12) . 4_466
O6 S1 O7 112.36(14) . .
O6 S1 C12 107.94(13) . .
O6 S1 Na1A 41.88(10) . 4_466
O7 S1 C12 105.69(12) . .
O7 S1 Na1A 128.99(10) . 4_466
C12 S1 Na1A 123.01(10) . 4_466
C1 O1 H1 109.5 . .
C9 O3 C5 118.3(2) . .
C13 O4 H4 109.5 . .
S1 O5 Na1 150.83(16) . 1_565
S1 O5 Na1A 82.64(12) . 4_466
S1 O5 Na1A 177.2(2) . 1_565
Na1 O5 Na1A 73.66(10) 1_565 4_466
Na1A O5 Na1A 95.73(10) 1_565 4_466
S1 O6 Na1 134.80(13) . 4_466
S1 O6 Na1A 113.15(14) . 4_466
C19 O8 H8 109.5 . .
C21 O9 Na1 170.4(2) . .
C21 O9 Na1A 146.7(2) . .
C21 O9 Na1A 92.09(18) . 4_456
Na1 O9 Na1A 85.67(10) . 4_456
Na1A O9 Na1A 103.39(7) 4_456 .
C21 O10 Na1 108.37(17) . 4_456
C21 O10 Na1A 84.20(16) . 4_456
Na1 O10 Na1A 25.31(8) 4_456 4_456
H11A O11 H11B 85.9 . .
Na1 O11 H11A 75.2 . .
Na1 O11 H11B 139.5 . .
Na1A O11 H11A 103.5 4_456 .
Na1A O11 H11B 132.3 4_456 .
C16 N1 H1A 108.2 . .
C16 N1 C17 111.64(19) . .
C16 N1 C20 113.27(19) . .
C17 N1 H1A 108.2 . .
C20 N1 H1A 108.2 . .
C20 N1 C17 107.2(2) . .
O1 C1 C2 122.2(2) . .
O1 C1 C6 117.3(2) . .
C6 C1 C2 120.5(2) . .
C1 C2 H2 119.9 . .
C3 C2 C1 120.2(2) . .
C3 C2 H2 119.9 . .
C2 C3 H3 119.3 . .
C2 C3 C4 121.4(3) . .
C4 C3 H3 119.3 . .
C3 C4 C7 123.0(2) . .
C5 C4 C3 116.3(2) . .
C5 C4 C7 120.7(2) . .
O3 C5 C4 121.3(2) . .
O3 C5 C6 114.4(2) . .
C4 C5 C6 124.3(2) . .
C1 C6 C5 117.1(2) . .
C1 C6 C16 122.6(2) . .
C5 C6 C16 120.1(2) . .
O2 C7 C4 122.2(2) . .
O2 C7 C8 123.3(2) . .
C4 C7 C8 114.5(2) . .
C7 C8 C10 124.2(3) . .
C9 C8 C7 119.1(2) . .
C9 C8 C10 116.7(2) . .
O3 C9 C8 125.7(2) . .
O3 C9 H9 117.1 . .
C8 C9 H9 117.1 . .
C11 C10 C8 122.7(3) . .
C11 C10 C15 118.6(2) . .
C15 C10 C8 118.6(3) . .
C10 C11 H11 119.7 . .
C10 C11 C12 120.7(2) . .
C12 C11 H11 119.7 . .
C11 C12 S1 118.2(2) . .
C11 C12 C13 120.0(2) . .
C13 C12 S1 121.7(2) . .
O4 C13 C12 122.5(2) . .
O4 C13 C14 118.5(2) . .
C14 C13 C12 119.0(2) . .
C13 C14 H14 119.7 . .
C13 C14 C15 120.7(2) . .
C15 C14 H14 119.7 . .
C10 C15 H15 119.5 . .
C14 C15 C10 121.1(3) . .
C14 C15 H15 119.5 . .
N1 C16 H16A 109.0 . .
N1 C16 H16B 109.0 . .
C6 C16 N1 113.1(2) . .
C6 C16 H16A 109.0 . .
C6 C16 H16B 109.0 . .
H16A C16 H16B 107.8 . .
N1 C17 H17 110.0 . .
C18 C17 N1 104.4(2) . .
C18 C17 H17 110.0 . .
C21 C17 N1 109.5(2) . .
C21 C17 H17 110.0 . .
C21 C17 C18 112.7(2) . .
C17 C18 H18A 111.2 . .
C17 C18 H18B 111.2 . .
H18A C18 H18B 109.1 . .
C19 C18 C17 103.0(2) . .
C19 C18 H18A 111.2 . .
C19 C18 H18B 111.2 . .
O8 C19 C18 106.9(2) . .
O8 C19 H19 112.1 . .
O8 C19 C20 111.3(2) . .
C18 C19 H19 112.1 . .
C18 C19 C20 101.9(2) . .
C20 C19 H19 112.1 . .
N1 C20 C19 103.5(2) . .
N1 C20 H20A 111.1 . .
N1 C20 H20B 111.1 . .
C19 C20 H20A 111.1 . .
C19 C20 H20B 111.1 . .
H20A C20 H20B 109.0 . .
O9 C21 O10 127.1(2) . .
O9 C21 C17 117.3(2) . .
O9 C21 Na1 83.73(16) . 4_456
O9 C21 Na1A 61.59(15) . 4_456
O10 C21 C17 115.5(2) . .
O10 C21 Na1 47.90(13) . 4_456
O10 C21 Na1A 69.16(15) . 4_456
C17 C21 Na1 151.88(18) . 4_456
C17 C21 Na1A 161.0(2) . 4_456
O5 Na1 O6 139.03(12) 1_545 4_566
O5 Na1 O10 83.70(10) 1_545 4_556
O5 Na1 O11 92.82(11) 1_545 .
O5 Na1 H11A 80.7 1_545 .
O5 Na1 C21 70.36(10) 1_545 4_556
O6 Na1 H11A 140.2 4_566 .
O6 Na1 C21 103.57(9) 4_566 4_556
O9 Na1 O5 85.63(11) . 1_545
O9 Na1 O6 84.58(9) . 4_566
O9 Na1 O10 168.23(11) . 4_556
O9 Na1 O11 84.11(10) . .
O9 Na1 H11A 101.3 . .
O9 Na1 C21 151.71(12) . 4_556
O10 Na1 O6 106.80(10) 4_556 4_566
O10 Na1 O11 91.44(10) 4_556 .
O10 Na1 H11A 72.1 4_556 .
O10 Na1 C21 23.74(7) 4_556 4_556
O11 Na1 O6 125.44(11) . 4_566
O11 Na1 H11A 21.9 . .
O11 Na1 C21 111.04(10) . 4_556
C21 Na1 H11A 89.7 4_556 .
S1 Na1A Na1A 61.15(6) 4_566 4_556
S1 Na1A Na1A 135.89(11) 4_566 4_456
O5 Na1A S1 26.98(5) 4_566 4_566
O5 Na1A S1 174.01(14) 1_545 4_566
O5 Na1A O5 147.03(14) 1_545 4_566
O5 Na1A O6 160.97(17) 1_545 4_566
O5 Na1A O9 81.24(13) 1_545 .
O5 Na1A O9 83.35(12) 1_545 4_556
O5 Na1A O10 78.07(12) 1_545 4_556
O5 Na1A O11 84.15(14) 1_545 4_556
O5 Na1A C21 74.79(12) 1_545 4_556
O5 Na1A Na1A 34.18(6) 4_566 4_556
O5 Na1A Na1A 112.87(15) 1_545 4_556
O5 Na1A Na1A 50.09(10) 1_545 4_456
O5 Na1A Na1A 162.73(13) 4_566 4_456
O6 Na1A S1 24.97(6) 4_566 4_566
O6 Na1A O5 51.91(8) 4_566 4_566
O6 Na1A O9 112.36(13) 4_566 4_556
O6 Na1A O9 83.04(11) 4_566 .
O6 Na1A O10 102.65(12) 4_566 4_556
O6 Na1A O11 108.37(14) 4_566 4_556
O6 Na1A C21 114.34(13) 4_566 4_556
O6 Na1A Na1A 111.12(12) 4_566 4_456
O6 Na1A Na1A 86.00(10) 4_566 4_556
O9 Na1A S1 104.09(9) . 4_566
O9 Na1A S1 91.23(10) 4_556 4_566
O9 Na1A O5 127.06(11) . 4_566
O9 Na1A O5 67.26(10) 4_556 4_566
O9 Na1A O9 164.52(13) 4_556 .
O9 Na1A O10 52.11(8) 4_556 4_556
O9 Na1A O10 125.15(13) . 4_556
O9 Na1A C21 146.31(14) . 4_556
O9 Na1A C21 26.32(8) 4_556 4_556
O9 Na1A Na1A 128.80(13) 4_556 4_456
O9 Na1A Na1A 38.09(6) . 4_456
O9 Na1A Na1A 38.51(7) 4_556 4_556
O9 Na1A Na1A 150.69(14) . 4_556
O10 Na1A S1 100.62(10) 4_556 4_566
O10 Na1A O5 94.17(11) 4_556 4_566
O10 Na1A C21 26.64(7) 4_556 4_556
O10 Na1A Na1A 83.77(10) 4_556 4_556
O10 Na1A Na1A 93.03(12) 4_556 4_456
O11 Na1A S1 92.44(11) 4_556 4_566
O11 Na1A O5 76.66(11) 4_556 4_566
O11 Na1A O9 96.73(13) 4_556 .
O11 Na1A O9 80.17(12) 4_556 4_556
O11 Na1A O10 130.32(13) 4_556 4_556
O11 Na1A C21 103.88(13) 4_556 4_556
O11 Na1A Na1A 110.05(14) 4_556 4_456
O11 Na1A Na1A 61.29(11) 4_556 4_556
C21 Na1A S1 101.37(10) 4_556 4_566
C21 Na1A O5 84.03(10) 4_556 4_566
C21 Na1A Na1A 108.81(12) 4_556 4_456
C21 Na1A Na1A 62.52(9) 4_556 4_556
H12A O12 H12B 103.5 . .

loop_
_geom_bond_atom_site_label_1
_geom_bond_atom_site_label_2
_geom_bond_distance
_geom_bond_site_symmetry_2
S1 O5 1.443(2) .
S1 O6 1.448(2) .
S1 O7 1.461(2) .
S1 C12 1.772(3) .
S1 Na1A 3.154(3) 4_466
O1 H1 0.8400 .
O1 C1 1.350(3) .
O2 C7 1.244(3) .
O3 C5 1.367(3) .
O3 C9 1.345(3) .
O4 H4 0.8400 .
O4 C13 1.355(3) .
O5 Na1 2.255(3) 1_565
O5 Na1A 2.996(4) 4_466
O5 Na1A 2.194(3) 1_565
O6 Na1 2.465(3) 4_466
O6 Na1A 2.290(3) 4_466
O8 H8 0.8400 .
O8 C19 1.417(3) .
O9 C21 1.242(3) .
O9 Na1 2.241(3) .
O9 Na1A 2.464(3) 4_456
O9 Na1A 2.488(3) .
O10 C21 1.262(3) .
O10 Na1 2.326(2) 4_456
O10 Na1A 2.630(3) 4_456
O11 H11A 0.8797 .
O11 H11B 0.8800 .
O11 Na1 2.339(3) .
O11 Na1A 2.298(4) 4_456
N1 H1A 1.0000 .
N1 C16 1.513(3) .
N1 C17 1.530(3) .
N1 C20 1.517(3) .
C1 C2 1.413(4) .
C1 C6 1.388(4) .
C2 H2 0.9500 .
C2 C3 1.372(4) .
C3 H3 0.9500 .
C3 C4 1.413(4) .
C4 C5 1.394(4) .
C4 C7 1.463(4) .
C5 C6 1.398(4) .
C6 C16 1.500(4) .
C7 C8 1.464(4) .
C8 C9 1.350(4) .
C8 C10 1.486(3) .
C9 H9 0.9500 .
C10 C11 1.383(4) .
C10 C15 1.403(4) .
C11 H11 0.9500 .
C11 C12 1.400(4) .
C12 C13 1.409(4) .
C13 C14 1.380(4) .
C14 H14 0.9500 .
C14 C15 1.384(4) .
C15 H15 0.9500 .
C16 H16A 0.9900 .
C16 H16B 0.9900 .
C17 H17 1.0000 .
C17 C18 1.528(4) .
C17 C21 1.526(3) .
C18 H18A 0.9900 .
C18 H18B 0.9900 .
C18 C19 1.521(4) .
C19 H19 1.0000 .
C19 C20 1.522(4) .
C20 H20A 0.9900 .
C20 H20B 0.9900 .
C21 Na1 2.975(3) 4_456
C21 Na1A 2.800(4) 4_456
Na1 H11A 2.2791 .
Na1A Na1A 3.8859(8) 4_456
Na1A Na1A 3.8859(8) 4_556
O12 H12A 0.8501 .
O12 H12B 0.8501 .

loop_
_geom_torsion_atom_site_label_1
_geom_torsion_atom_site_label_2
_geom_torsion_atom_site_label_3
_geom_torsion_atom_site_label_4
_geom_torsion
_geom_torsion_site_symmetry_1
_geom_torsion_site_symmetry_2
_geom_torsion_site_symmetry_3
_geom_torsion_site_symmetry_4
S1 C12 C13 O4 0.7(4) . . . .
S1 C12 C13 C14 -178.5(2) . . . .
O1 C1 C2 C3 -176.7(3) . . . .
O1 C1 C6 C5 177.1(2) . . . .
O1 C1 C6 C16 -7.3(4) . . . .
O2 C7 C8 C9 176.8(2) . . . .
O2 C7 C8 C10 -3.7(4) . . . .
O3 C5 C6 C1 -179.5(2) . . . .
O3 C5 C6 C16 4.8(3) . . . .
O4 C13 C14 C15 179.8(2) . . . .
O5 S1 O6 Na1 15.2(2) . . . 4_466
O5 S1 O6 Na1A -4.7(2) . . . 4_466
O5 S1 C12 C11 -51.3(2) . . . .
O5 S1 C12 C13 127.7(2) . . . .
O6 S1 O5 Na1 38.9(4) . . . 1_565
O6 S1 O5 Na1A 3.35(14) . . . 4_466
O6 S1 C12 C11 68.4(2) . . . .
O6 S1 C12 C13 -112.6(2) . . . .
O7 S1 O5 Na1 -89.4(4) . . . 1_565
O7 S1 O5 Na1A -125.03(12) . . . 4_466
O7 S1 O6 Na1 143.96(18) . . . 4_466
O7 S1 O6 Na1A 124.07(16) . . . 4_466
O7 S1 C12 C11 -171.2(2) . . . .
O7 S1 C12 C13 7.8(3) . . . .
O8 C19 C20 N1 73.1(3) . . . .
N1 C17 C18 C19 -30.8(2) . . . .
N1 C17 C21 O9 -9.0(3) . . . .
N1 C17 C21 O10 172.8(2) . . . .
N1 C17 C21 Na1 125.9(3) . . . 4_456
N1 C17 C21 Na1A 72.7(6) . . . 4_456
C1 C2 C3 C4 -1.1(4) . . . .
C1 C6 C16 N1 104.8(3) . . . .
C2 C1 C6 C5 -3.6(4) . . . .
C2 C1 C6 C16 172.0(2) . . . .
C2 C3 C4 C5 -2.0(4) . . . .
C2 C3 C4 C7 176.3(2) . . . .
C3 C4 C5 O3 -177.8(2) . . . .
C3 C4 C5 C6 2.3(4) . . . .
C3 C4 C7 O2 2.4(4) . . . .
C3 C4 C7 C8 -176.6(2) . . . .
C4 C5 C6 C1 0.5(4) . . . .
C4 C5 C6 C16 -175.3(2) . . . .
C4 C7 C8 C9 -4.3(3) . . . .
C4 C7 C8 C10 175.3(2) . . . .
C5 O3 C9 C8 4.0(4) . . . .
C5 C4 C7 O2 -179.4(2) . . . .
C5 C4 C7 C8 1.6(3) . . . .
C5 C6 C16 N1 -79.7(3) . . . .
C6 C1 C2 C3 4.0(4) . . . .
C7 C4 C5 O3 4.0(4) . . . .
C7 C4 C5 C6 -176.0(2) . . . .
C7 C8 C9 O3 1.6(4) . . . .
C7 C8 C10 C11 55.6(4) . . . .
C7 C8 C10 C15 -128.7(3) . . . .
C8 C10 C11 C12 175.3(2) . . . .
C8 C10 C15 C14 -176.0(2) . . . .
C9 O3 C5 C4 -6.8(3) . . . .
C9 O3 C5 C6 173.2(2) . . . .
C9 C8 C10 C11 -124.9(3) . . . .
C9 C8 C10 C15 50.8(3) . . . .
C10 C8 C9 O3 -177.9(2) . . . .
C10 C11 C12 S1 179.2(2) . . . .
C10 C11 C12 C13 0.2(4) . . . .
C11 C10 C15 C14 -0.1(4) . . . .
C11 C12 C13 O4 179.7(2) . . . .
C11 C12 C13 C14 0.5(4) . . . .
C12 S1 O5 Na1 155.8(4) . . . 1_565
C12 S1 O5 Na1A 120.24(11) . . . 4_466
C12 S1 O6 Na1 -99.89(19) . . . 4_466
C12 S1 O6 Na1A -119.78(14) . . . 4_466
C12 C13 C14 C15 -1.0(4) . . . .
C13 C14 C15 C10 0.8(4) . . . .
C15 C10 C11 C12 -0.3(4) . . . .
C16 N1 C17 C18 130.3(2) . . . .
C16 N1 C17 C21 -108.7(2) . . . .
C16 N1 C20 C19 -102.0(2) . . . .
C17 N1 C16 C6 170.7(2) . . . .
C17 N1 C20 C19 21.5(2) . . . .
C17 C18 C19 O8 -72.5(3) . . . .
C17 C18 C19 C20 44.4(2) . . . .
C18 C17 C21 O9 106.8(3) . . . .
C18 C17 C21 O10 -71.4(3) . . . .
C18 C17 C21 Na1 -118.3(4) . . . 4_456
C18 C17 C21 Na1A -171.5(5) . . . 4_456
C18 C19 C20 N1 -40.5(2) . . . .
C20 N1 C16 C6 -68.2(3) . . . .
C20 N1 C17 C18 5.7(2) . . . .
C20 N1 C17 C21 126.7(2) . . . .
C21 C17 C18 C19 -149.6(2) . . . .
Na1 O10 C21 O9 29.7(4) 4_456 . . .
Na1 O10 C21 C17 -152.36(19) 4_456 . . .
Na1A S1 C12 C11 24.7(2) 4_466 . . .
Na1A S1 C12 C13 -156.29(18) 4_466 . . .
Na1A O9 C21 O10 -23.5(3) 4_456 . . .
Na1A O9 C21 O10 95.1(4) . . . .
Na1A O9 C21 C17 158.6(2) 4_456 . . .
Na1A O9 C21 C17 -82.9(4) . . . .
Na1A O9 C21 Na1A 118.6(3) . . . 4_456
Na1A O10 C21 O9 22.0(3) 4_456 . . .
Na1A O10 C21 C17 -160.0(2) 4_456 . . .
